data_7030428
loop_
_publ_author_name
'Jiang, Xin-Dong'
'Matsukawa, Shiro'
'Kakuda, Ken-Ichiro'
'Fukuzaki, Yuta'
'Zhao, Wei-Li'
'Li, Lin-Song'
'Shen, Huai-Bin'
'Kojima, Satoshi'
'Yamamoto, Yohsuke'

_publ_section_title
;
 Efficient synthesis of tetradecafluoro-4-phenylheptan-4-ol by a
 Cannizzaro-type reaction and application of the alcohol as a bulky Martin
 ligand variant for a new anti-apicophilic phosphorane.
;
_journal_issue 41
_journal_name_full 'Dalton transactions (Cambridge, England : 2003)'
_journal_page_first 9823
_journal_page_last 9829
_journal_paper_doi 10.1039/c0dt00539h
_journal_volume 39
_journal_year 2010
_chemical_formula_sum 'C27 H11 F28 O2 P'
_chemical_formula_weight 930.33
_chemical_name_systematic
;
?
;
_space_group_IT_number 2
_symmetry_space_group_name_Hall '-P 1'
_symmetry_space_group_name_H-M 'P -1'
_atom_sites_solution_hydrogens geom
_atom_sites_solution_primary direct
_atom_sites_solution_secondary difmap
_audit_creation_method SHELXL-97
_cell_angle_alpha 83.8130(10)
_cell_angle_beta 89.4400(10)
_cell_angle_gamma 84.8670(10)
_cell_formula_units_Z 2
_cell_length_a 9.4620(2)
_cell_length_b 10.5790(2)
_cell_length_c 15.9370(3)
_cell_measurement_temperature 173(2)
_cell_volume 1579.62(5)
_computing_structure_refinement 'SHELXL-97 (Sheldrick, 1997)'
_computing_structure_solution 'SHELXS-97 (Sheldrick, 1990)'
_diffrn_ambient_temperature 173(2)
_diffrn_measured_fraction_theta_full 0.923
_diffrn_measured_fraction_theta_max 0.923
_diffrn_radiation_monochromator graphite
_diffrn_radiation_source 'fine-focus sealed tube'
_diffrn_radiation_type MoK\a
_diffrn_radiation_wavelength 0.71069
_diffrn_reflns_av_R_equivalents 0.0000
_diffrn_reflns_av_sigmaI/netI 0.0193
_diffrn_reflns_limit_h_max 12
_diffrn_reflns_limit_h_min 0
_diffrn_reflns_limit_k_max 13
_diffrn_reflns_limit_k_min -13
_diffrn_reflns_limit_l_max 20
_diffrn_reflns_limit_l_min -20
_diffrn_reflns_number 6994
_diffrn_reflns_theta_full 27.92
_diffrn_reflns_theta_max 27.92
_diffrn_reflns_theta_min 1.29
_exptl_absorpt_coefficient_mu 0.283
_exptl_absorpt_correction_T_max 0.9456
_exptl_absorpt_correction_T_min 0.9199
_exptl_crystal_density_diffrn 1.956
_exptl_crystal_density_method 'not measured'
_exptl_crystal_F_000 912
_exptl_crystal_size_max 0.30
_exptl_crystal_size_mid 0.20
_exptl_crystal_size_min 0.20
_refine_diff_density_max 1.367
_refine_diff_density_min -0.661
_refine_diff_density_rms 0.180
_refine_ls_extinction_method none
_refine_ls_goodness_of_fit_ref 1.087
_refine_ls_hydrogen_treatment mixed
_refine_ls_matrix_type full
_refine_ls_number_parameters 524
_refine_ls_number_reflns 6994
_refine_ls_number_restraints 0
_refine_ls_restrained_S_all 1.087
_refine_ls_R_factor_all 0.0534
_refine_ls_R_factor_gt 0.0471
_refine_ls_shift/su_max 0.000
_refine_ls_shift/su_mean 0.000
_refine_ls_structure_factor_coef Fsqd
_refine_ls_weighting_details 'calc w=1/[\s^2^(Fo^2^)+(0.1076P)^2^+1.4974P] where P=(Fo^2^+2Fc^2^)/3'
_refine_ls_weighting_scheme calc
_refine_ls_wR_factor_gt 0.1448
_refine_ls_wR_factor_ref 0.1635
_reflns_number_gt 6536
_reflns_number_total 6994
_reflns_threshold_expression >2sigma(I)
_cod_data_source_file c0dt00539h.txt
_cod_data_source_block compound5a
_cod_depositor_comments
;
The following automatic conversions were performed:
'_atom_site_symetry_multiplicity' tag replaced with
'_atom_site_symmetry_multiplicity'.

Automatic conversion script
Id: cif_correct_tags 1440 2010-10-19 06:21:57Z saulius 
;
_cod_database_code 7030428

loop_
_symmetry_equiv_pos_as_xyz
'x, y, z'
'-x, -y, -z'

loop_
_atom_site_label
_atom_site_type_symbol
_atom_site_fract_x
_atom_site_fract_y
_atom_site_fract_z
_atom_site_U_iso_or_equiv
_atom_site_adp_type
_atom_site_occupancy
_atom_site_symmetry_multiplicity
_atom_site_calc_flag
_atom_site_refinement_flags
C1 C 0.04783(19) -0.05187(18) 0.70894(13) 0.0137(4) Uani 1 1 d .
C2 C -0.0874(2) -0.0783(2) 0.68444(14) 0.0193(4) Uani 1 1 d .
H2A H -0.1676 -0.0578 0.7183 0.023 Uiso 1 1 calc R
C3 C -0.1041(2) -0.1344(2) 0.61089(16) 0.0257(5) Uani 1 1 d .
H3A H -0.1958 -0.1529 0.5949 0.031 Uiso 1 1 calc R
C4 C 0.0121(3) -0.1636(2) 0.56053(16) 0.0270(5) Uani 1 1 d .
H4A H -0.0002 -0.2037 0.5109 0.032 Uiso 1 1 calc R
C5 C 0.1464(2) -0.1346(2) 0.58236(15) 0.0231(4) Uani 1 1 d .
H5A H 0.2258 -0.1529 0.5473 0.028 Uiso 1 1 calc R
C6 C 0.1630(2) -0.07865(18) 0.65611(13) 0.0151(4) Uani 1 1 d .
C7 C 0.29768(19) -0.02775(18) 0.68648(13) 0.0139(4) Uani 1 1 d .
C8 C 0.32433(19) 0.0912(2) 0.62113(13) 0.0158(4) Uani 1 1 d .
C9 C 0.4469(2) 0.1771(2) 0.63273(14) 0.0204(4) Uani 1 1 d .
C10 C 0.4210(2) 0.3125(2) 0.58353(16) 0.0263(5) Uani 1 1 d .
C11 C 0.4299(2) -0.1265(2) 0.69336(14) 0.0198(4) Uani 1 1 d .
C12 C 0.4208(3) -0.2467(2) 0.75801(18) 0.0308(5) Uani 1 1 d .
C13 C 0.5344(3) -0.3580(3) 0.7472(2) 0.0366(6) Uani 1 1 d .
C14 C -0.09157(19) 0.05758(18) 0.84317(12) 0.0142(4) Uani 1 1 d .
C15 C -0.1948(2) -0.0266(2) 0.86675(14) 0.0200(4) Uani 1 1 d .
H15A H -0.1751 -0.1154 0.8629 0.024 Uiso 1 1 calc R
C16 C -0.3260(2) 0.0204(2) 0.89584(15) 0.0254(5) Uani 1 1 d .
H16A H -0.3968 -0.0364 0.9107 0.030 Uiso 1 1 calc R
C17 C -0.3545(2) 0.1498(3) 0.90338(15) 0.0271(5) Uani 1 1 d .
H17A H -0.4456 0.1810 0.9219 0.033 Uiso 1 1 calc R
C18 C -0.2516(2) 0.2341(2) 0.88422(14) 0.0216(4) Uani 1 1 d .
H18A H -0.2694 0.3221 0.8913 0.026 Uiso 1 1 calc R
C19 C -0.12097(19) 0.18494(19) 0.85420(12) 0.0147(4) Uani 1 1 d .
C20 C 0.00756(19) 0.25896(18) 0.83136(12) 0.0128(3) Uani 1 1 d .
C21 C -0.0256(2) 0.37353(18) 0.76311(13) 0.0154(4) Uani 1 1 d .
C22 C -0.1152(2) 0.34710(19) 0.68624(13) 0.0160(4) Uani 1 1 d .
C23 C -0.0948(2) 0.4381(2) 0.60513(14) 0.0207(4) Uani 1 1 d .
C24 C 0.0698(2) 0.30022(19) 0.91398(13) 0.0166(4) Uani 1 1 d .
C25 C 0.1977(2) 0.3837(2) 0.90950(15) 0.0217(4) Uani 1 1 d .
C26 C 0.2741(3) 0.3838(2) 0.99527(17) 0.0290(5) Uani 1 1 d .
C27 C 0.1508(2) -0.0822(2) 0.89732(13) 0.0196(4) Uani 1 1 d .
H27A H 0.0927 -0.0587 0.9454 0.029 Uiso 1 1 calc R
H27B H 0.2505 -0.0719 0.9085 0.029 Uiso 1 1 calc R
H27C H 0.1405 -0.1714 0.8890 0.029 Uiso 1 1 calc R
O1 O 0.27133(13) 0.01036(13) 0.76552(9) 0.0130(3) Uani 1 1 d .
O2 O 0.11436(14) 0.17515(12) 0.79900(9) 0.0125(3) Uani 1 1 d .
P1 P 0.09262(5) 0.02048(4) 0.80279(3) 0.01050(13) Uani 1 1 d .
F1 F 0.20291(12) 0.17057(12) 0.62111(8) 0.0189(3) Uani 1 1 d .
F2 F 0.34045(15) 0.05492(14) 0.54233(8) 0.0252(3) Uani 1 1 d .
F3 F 0.56819(14) 0.12220(16) 0.60221(11) 0.0343(4) Uani 1 1 d .
F4 F 0.46574(15) 0.19199(15) 0.71409(9) 0.0307(3) Uani 1 1 d .
F5 F 0.33015(18) 0.38676(14) 0.62369(12) 0.0377(4) Uani 1 1 d .
F6 F 0.37094(18) 0.30693(16) 0.50647(10) 0.0362(4) Uani 1 1 d .
F7 F 0.54207(17) 0.36639(18) 0.57612(13) 0.0465(5) Uani 1 1 d .
F8 F 0.54277(14) -0.07114(15) 0.71955(11) 0.0313(3) Uani 1 1 d .
F9 F 0.46391(16) -0.16478(15) 0.61684(10) 0.0326(3) Uani 1 1 d .
F10 F 0.29398(18) -0.28877(18) 0.75788(16) 0.0539(6) Uani 1 1 d .
F11 F 0.4415(2) -0.21464(18) 0.83720(11) 0.0457(5) Uani 1 1 d .
F12 F 0.6614(2) -0.3193(2) 0.7421(2) 0.0742(8) Uani 1 1 d .
F13 F 0.5131(4) -0.4101(2) 0.67785(19) 0.0864(9) Uani 1 1 d .
F14 F 0.5284(3) -0.4479(2) 0.80999(18) 0.0694(7) Uani 1 1 d .
F15 F 0.09658(13) 0.41721(12) 0.73295(8) 0.0211(3) Uani 1 1 d .
F16 F -0.09980(15) 0.46965(12) 0.79892(9) 0.0259(3) Uani 1 1 d .
F17 F -0.25344(13) 0.35860(15) 0.70660(9) 0.0271(3) Uani 1 1 d .
F18 F -0.08225(14) 0.22741(12) 0.66608(8) 0.0215(3) Uani 1 1 d .
F19 F 0.03353(14) 0.41478(15) 0.57325(9) 0.0274(3) Uani 1 1 d .
F20 F -0.1135(2) 0.55843(14) 0.62092(11) 0.0398(4) Uani 1 1 d .
F21 F -0.18877(15) 0.41829(17) 0.54770(9) 0.0347(4) Uani 1 1 d .
F22 F 0.11351(14) 0.18992(12) 0.96267(8) 0.0218(3) Uani 1 1 d .
F23 F -0.03354(14) 0.36146(14) 0.95753(9) 0.0252(3) Uani 1 1 d .
F24 F 0.15102(17) 0.50517(13) 0.88377(11) 0.0325(3) Uani 1 1 d .
F25 F 0.29602(15) 0.34221(15) 0.85526(10) 0.0293(3) Uani 1 1 d .
F26 F 0.35730(18) 0.27623(18) 1.01372(11) 0.0409(4) Uani 1 1 d .
F27 F 0.18360(18) 0.39459(18) 1.05838(11) 0.0400(4) Uani 1 1 d .
F28 F 0.3522(2) 0.4815(2) 0.99113(14) 0.0580(6) Uani 1 1 d .

loop_
_atom_site_aniso_label
_atom_site_aniso_U_11
_atom_site_aniso_U_22
_atom_site_aniso_U_33
_atom_site_aniso_U_23
_atom_site_aniso_U_13
_atom_site_aniso_U_12
C1 0.0137(8) 0.0137(8) 0.0137(9) -0.0020(7) -0.0017(6) -0.0006(6)
C2 0.0153(9) 0.0246(10) 0.0187(10) -0.0023(8) -0.0025(7) -0.0046(7)
C3 0.0243(10) 0.0299(11) 0.0249(12) -0.0051(9) -0.0077(8) -0.0096(8)
C4 0.0344(12) 0.0293(11) 0.0206(11) -0.0116(9) -0.0039(9) -0.0091(9)
C5 0.0266(10) 0.0248(10) 0.0196(11) -0.0101(9) 0.0019(8) -0.0026(8)
C6 0.0167(9) 0.0155(8) 0.0134(9) -0.0040(7) 0.0000(7) -0.0005(6)
C7 0.0118(8) 0.0163(8) 0.0136(9) -0.0043(7) 0.0018(6) 0.0020(6)
C8 0.0114(8) 0.0226(9) 0.0131(9) -0.0034(7) 0.0008(6) 0.0014(7)
C9 0.0121(8) 0.0284(10) 0.0206(10) -0.0011(8) 0.0008(7) -0.0036(7)
C10 0.0186(10) 0.0306(11) 0.0296(12) 0.0017(10) 0.0015(8) -0.0087(8)
C11 0.0149(9) 0.0222(9) 0.0215(11) -0.0048(8) 0.0043(7) 0.0051(7)
C12 0.0230(11) 0.0268(11) 0.0397(14) 0.0025(10) 0.0042(9) 0.0068(9)
C13 0.0390(14) 0.0246(11) 0.0429(16) -0.0025(11) 0.0001(11) 0.0135(10)
C14 0.0126(8) 0.0185(9) 0.0106(9) 0.0006(7) 0.0017(6) 0.0014(6)
C15 0.0178(9) 0.0238(10) 0.0179(10) 0.0007(8) 0.0030(7) -0.0038(7)
C16 0.0152(9) 0.0391(12) 0.0211(11) 0.0022(9) 0.0041(7) -0.0057(8)
C17 0.0133(9) 0.0422(13) 0.0232(11) 0.0012(10) 0.0069(8) 0.0051(9)
C18 0.0165(9) 0.0279(10) 0.0178(10) 0.0005(8) 0.0048(7) 0.0077(8)
C19 0.0121(8) 0.0192(9) 0.0113(9) 0.0010(7) 0.0020(6) 0.0028(7)
C20 0.0123(8) 0.0141(8) 0.0110(9) -0.0015(7) 0.0015(6) 0.0039(6)
C21 0.0175(8) 0.0139(8) 0.0139(9) -0.0011(7) 0.0024(7) 0.0030(6)
C22 0.0133(8) 0.0195(9) 0.0136(9) 0.0027(7) 0.0010(6) 0.0025(7)
C23 0.0181(9) 0.0255(10) 0.0160(10) 0.0065(8) -0.0008(7) 0.0014(7)
C24 0.0201(9) 0.0166(8) 0.0125(9) -0.0037(7) 0.0019(7) 0.0046(7)
C25 0.0249(10) 0.0212(9) 0.0195(11) -0.0064(8) -0.0005(8) 0.0001(8)
C26 0.0294(11) 0.0315(12) 0.0276(13) -0.0127(10) -0.0077(9) 0.0019(9)
C27 0.0207(9) 0.0221(9) 0.0136(9) 0.0031(8) -0.0004(7) 0.0049(7)
O1 0.0099(6) 0.0175(6) 0.0116(7) -0.0045(5) -0.0001(4) 0.0028(5)
O2 0.0118(6) 0.0133(6) 0.0120(6) -0.0027(5) 0.0025(5) 0.0027(5)
P1 0.0092(2) 0.0128(2) 0.0091(2) -0.00092(17) 0.00019(15) 0.00128(15)
F1 0.0104(5) 0.0198(6) 0.0252(7) 0.0013(5) -0.0006(4) 0.0016(4)
F2 0.0325(7) 0.0316(7) 0.0124(6) -0.0064(5) 0.0052(5) -0.0044(5)
F3 0.0127(6) 0.0444(9) 0.0429(9) 0.0025(7) 0.0084(6) 0.0028(6)
F4 0.0305(7) 0.0414(8) 0.0222(7) -0.0020(6) -0.0075(5) -0.0146(6)
F5 0.0394(9) 0.0256(7) 0.0490(10) -0.0076(7) 0.0082(7) -0.0044(6)
F6 0.0446(9) 0.0374(8) 0.0250(8) 0.0068(7) -0.0036(6) -0.0069(7)
F7 0.0256(8) 0.0491(10) 0.0640(12) 0.0131(9) -0.0006(7) -0.0218(7)
F8 0.0151(6) 0.0340(7) 0.0436(9) -0.0057(7) -0.0067(6) 0.0067(5)
F9 0.0304(7) 0.0401(8) 0.0260(8) -0.0137(6) 0.0076(6) 0.0150(6)
F10 0.0257(8) 0.0408(9) 0.0882(16) 0.0270(10) -0.0034(8) -0.0039(7)
F11 0.0582(11) 0.0458(10) 0.0281(9) -0.0005(8) -0.0017(7) 0.0185(8)
F12 0.0320(10) 0.0513(12) 0.129(2) 0.0140(13) 0.0159(12) 0.0225(9)
F13 0.141(3) 0.0417(12) 0.0736(19) -0.0280(12) -0.0115(17) 0.0357(14)
F14 0.0632(13) 0.0375(10) 0.0943(18) 0.0276(11) 0.0158(12) 0.0254(9)
F15 0.0222(6) 0.0219(6) 0.0191(6) 0.0020(5) 0.0003(5) -0.0062(5)
F16 0.0350(7) 0.0176(6) 0.0228(7) -0.0040(5) 0.0014(5) 0.0124(5)
F17 0.0134(6) 0.0434(8) 0.0216(7) 0.0060(6) 0.0027(5) 0.0019(5)
F18 0.0282(6) 0.0185(6) 0.0174(6) -0.0005(5) -0.0044(5) -0.0004(5)
F19 0.0182(6) 0.0428(8) 0.0184(7) 0.0080(6) 0.0033(5) -0.0013(5)
F20 0.0583(11) 0.0208(7) 0.0356(9) 0.0096(6) 0.0023(7) 0.0075(7)
F21 0.0233(7) 0.0580(10) 0.0195(7) 0.0139(7) -0.0079(5) -0.0066(6)
F22 0.0293(7) 0.0216(6) 0.0130(6) 0.0011(5) -0.0044(5) 0.0031(5)
F23 0.0261(7) 0.0317(7) 0.0180(7) -0.0118(6) 0.0046(5) 0.0079(5)
F24 0.0441(9) 0.0192(6) 0.0347(9) -0.0022(6) -0.0090(6) -0.0043(6)
F25 0.0226(6) 0.0422(8) 0.0259(7) -0.0125(6) 0.0058(5) -0.0078(6)
F26 0.0336(8) 0.0503(10) 0.0373(9) -0.0154(8) -0.0144(7) 0.0188(7)
F27 0.0440(9) 0.0529(10) 0.0238(8) -0.0214(8) -0.0064(6) 0.0137(7)
F28 0.0650(13) 0.0611(12) 0.0538(13) -0.0102(10) -0.0238(10) -0.0312(10)

loop_
_atom_type_symbol
_atom_type_description
_atom_type_scat_dispersion_real
_atom_type_scat_dispersion_imag
_atom_type_scat_source
C C 0.0033 0.0016 'International Tables Vol C Tables 4.2.6.8 and 6.1.1.4'
H H 0.0000 0.0000 'International Tables Vol C Tables 4.2.6.8 and 6.1.1.4'
O O 0.0106 0.0060 'International Tables Vol C Tables 4.2.6.8 and 6.1.1.4'
F F 0.0171 0.0103 'International Tables Vol C Tables 4.2.6.8 and 6.1.1.4'
P P 0.1023 0.0942 'International Tables Vol C Tables 4.2.6.8 and 6.1.1.4'

loop_
_geom_angle_atom_site_label_1
_geom_angle_atom_site_label_2
_geom_angle_atom_site_label_3
_geom_angle
C6 C1 C2 118.56(19)
C6 C1 P1 114.42(14)
C2 C1 P1 126.98(16)
C3 C2 C1 120.1(2)
C2 C3 C4 120.5(2)
C3 C4 C5 120.3(2)
C6 C5 C4 119.1(2)
C5 C6 C1 121.39(19)
C5 C6 C7 127.00(19)
C1 C6 C7 111.38(18)
O1 C7 C6 108.02(15)
O1 C7 C11 107.65(16)
C6 C7 C11 114.49(17)
O1 C7 C8 110.28(16)
C6 C7 C8 105.44(15)
C11 C7 C8 110.91(15)
F2 C8 F1 107.21(16)
F2 C8 C9 105.81(16)
F1 C8 C9 105.34(16)
F2 C8 C7 110.19(17)
F1 C8 C7 105.48(14)
C9 C8 C7 121.96(16)
F4 C9 F3 108.94(18)
F4 C9 C10 107.64(19)
F3 C9 C10 106.73(17)
F4 C9 C8 111.52(17)
F3 C9 C8 108.98(18)
C10 C9 C8 112.85(17)
F5 C10 F7 108.0(2)
F5 C10 F6 108.4(2)
F7 C10 F6 108.2(2)
F5 C10 C9 111.22(19)
F7 C10 C9 109.50(19)
F6 C10 C9 111.4(2)
F9 C11 F8 106.84(17)
F9 C11 C7 110.47(18)
F8 C11 C7 109.50(17)
F9 C11 C12 108.75(19)
F8 C11 C12 104.13(19)
C7 C11 C12 116.58(17)
F10 C12 F11 106.5(2)
F10 C12 C13 109.3(2)
F11 C12 C13 105.1(2)
F10 C12 C11 111.3(2)
F11 C12 C11 109.1(2)
C13 C12 C11 115.1(2)
F12 C13 F14 109.8(3)
F12 C13 F13 107.1(3)
F14 C13 F13 106.9(3)
F12 C13 C12 111.5(2)
F14 C13 C12 110.3(2)
F13 C13 C12 111.1(3)
C19 C14 C15 118.49(18)
C19 C14 P1 112.79(14)
C15 C14 P1 128.62(16)
C16 C15 C14 119.7(2)
C17 C16 C15 120.5(2)
C18 C17 C16 120.80(19)
C17 C18 C19 117.7(2)
C14 C19 C18 122.67(19)
C14 C19 C20 110.72(16)
C18 C19 C20 126.59(19)
O2 C20 C19 108.33(15)
O2 C20 C21 107.75(15)
C19 C20 C21 112.94(15)
O2 C20 C24 106.20(15)
C19 C20 C24 108.92(15)
C21 C20 C24 112.40(16)
F15 C21 F16 107.62(16)
F15 C21 C20 109.68(15)
F16 C21 C20 109.09(15)
F15 C21 C22 107.73(16)
F16 C21 C22 106.36(16)
C20 C21 C22 116.02(16)
F17 C22 F18 107.95(17)
F17 C22 C23 107.68(15)
F18 C22 C23 106.71(17)
F17 C22 C21 109.16(17)
F18 C22 C21 110.80(15)
C23 C22 C21 114.31(17)
F20 C23 F19 109.56(19)
F20 C23 F21 108.98(18)
F19 C23 F21 107.77(19)
F20 C23 C22 110.77(19)
F19 C23 C22 110.54(16)
F21 C23 C22 109.16(18)
F23 C24 F22 106.82(16)
F23 C24 C25 106.48(17)
F22 C24 C25 106.06(16)
F23 C24 C20 110.24(16)
F22 C24 C20 106.07(16)
C25 C24 C20 120.40(17)
F25 C25 F24 109.34(19)
F25 C25 C26 106.61(18)
F24 C25 C26 107.15(19)
F25 C25 C24 110.62(18)
F24 C25 C24 109.01(17)
C26 C25 C24 113.96(19)
F28 C26 F27 107.8(2)
F28 C26 F26 109.1(2)
F27 C26 F26 107.4(2)
F28 C26 C25 109.2(2)
F27 C26 C25 112.2(2)
F26 C26 C25 111.0(2)
C7 O1 P1 118.36(12)
C20 O2 P1 119.75(11)
O2 P1 O1 83.26(6)
O2 P1 C27 117.99(9)
O1 P1 C27 89.00(8)
O2 P1 C1 121.61(8)
O1 P1 C1 86.73(8)
C27 P1 C1 119.17(10)
O2 P1 C14 87.97(8)
O1 P1 C14 171.20(8)
C27 P1 C14 94.39(9)
C1 P1 C14 98.64(9)

loop_
_geom_bond_atom_site_label_1
_geom_bond_atom_site_label_2
_geom_bond_distance
C1 C6 1.398(3)
C1 C2 1.402(3)
C1 P1 1.822(2)
C2 C3 1.386(3)
C3 C4 1.387(4)
C4 C5 1.390(3)
C5 C6 1.388(3)
C6 C7 1.530(3)
C7 O1 1.377(2)
C7 C11 1.553(3)
C7 C8 1.582(3)
C8 F2 1.356(2)
C8 F1 1.361(2)
C8 C9 1.560(3)
C9 F4 1.339(3)
C9 F3 1.349(2)
C9 C10 1.558(3)
C10 F5 1.320(3)
C10 F7 1.323(3)
C10 F6 1.330(3)
C11 F9 1.353(3)
C11 F8 1.354(3)
C11 C12 1.556(3)
C12 F10 1.317(3)
C12 F11 1.362(4)
C12 C13 1.544(3)
C13 F12 1.303(4)
C13 F14 1.309(4)
C13 F13 1.312(4)
C14 C19 1.381(3)
C14 C15 1.401(3)
C14 P1 1.8750(19)
C15 C16 1.390(3)
C16 C17 1.389(4)
C17 C18 1.388(3)
C18 C19 1.398(3)
C19 C20 1.525(3)
C20 O2 1.415(2)
C20 C21 1.551(3)
C20 C24 1.567(3)
C21 F15 1.349(2)
C21 F16 1.357(2)
C21 C22 1.560(3)
C22 F17 1.343(2)
C22 F18 1.349(2)
C22 C23 1.547(3)
C23 F20 1.320(3)
C23 F19 1.325(2)
C23 F21 1.327(3)
C24 F23 1.352(2)
C24 F22 1.364(2)
C24 C25 1.557(3)
C25 F25 1.342(3)
C25 F24 1.342(3)
C25 C26 1.553(3)
C26 F28 1.319(3)
C26 F27 1.322(3)
C26 F26 1.332(3)
C27 P1 1.819(2)
O1 P1 1.7847(14)
O2 P1 1.6620(14)

loop_
_geom_torsion_atom_site_label_1
_geom_torsion_atom_site_label_2
_geom_torsion_atom_site_label_3
_geom_torsion_atom_site_label_4
_geom_torsion
C6 C1 C2 C3 2.4(3)
P1 C1 C2 C3 -179.80(17)
C1 C2 C3 C4 -0.6(3)
C2 C3 C4 C5 -1.3(4)
C3 C4 C5 C6 1.4(4)
C4 C5 C6 C1 0.5(3)
C4 C5 C6 C7 -173.4(2)
C2 C1 C6 C5 -2.4(3)
P1 C1 C6 C5 179.57(16)
C2 C1 C6 C7 172.41(17)
P1 C1 C6 C7 -5.6(2)
C5 C6 C7 O1 -175.27(19)
C1 C6 C7 O1 10.3(2)
C5 C6 C7 C11 -55.4(3)
C1 C6 C7 C11 130.18(18)
C5 C6 C7 C8 66.8(2)
C1 C6 C7 C8 -107.63(18)
O1 C7 C8 F2 -175.77(14)
C6 C7 C8 F2 -59.39(19)
C11 C7 C8 F2 65.1(2)
O1 C7 C8 F1 -60.38(19)
C6 C7 C8 F1 56.00(19)
C11 C7 C8 F1 -179.54(16)
O1 C7 C8 C9 59.4(2)
C6 C7 C8 C9 175.76(17)
C11 C7 C8 C9 -59.8(2)
F2 C8 C9 F4 -163.82(17)
F1 C8 C9 F4 82.8(2)
C7 C8 C9 F4 -37.0(3)
F2 C8 C9 F3 -43.5(2)
F1 C8 C9 F3 -156.86(16)
C7 C8 C9 F3 83.3(2)
F2 C8 C9 C10 74.9(2)
F1 C8 C9 C10 -38.5(2)
C7 C8 C9 C10 -158.31(18)
F4 C9 C10 F5 -45.2(2)
F3 C9 C10 F5 -162.03(19)
C8 C9 C10 F5 78.3(2)
F4 C9 C10 F7 74.0(2)
F3 C9 C10 F7 -42.8(3)
C8 C9 C10 F7 -162.5(2)
F4 C9 C10 F6 -166.31(17)
F3 C9 C10 F6 76.9(2)
C8 C9 C10 F6 -42.8(3)
O1 C7 C11 F9 -178.10(16)
C6 C7 C11 F9 61.8(2)
C8 C7 C11 F9 -57.4(2)
O1 C7 C11 F8 -60.7(2)
C6 C7 C11 F8 179.19(17)
C8 C7 C11 F8 60.0(2)
O1 C7 C11 C12 57.1(2)
C6 C7 C11 C12 -63.0(3)
C8 C7 C11 C12 177.85(19)
F9 C11 C12 F10 -86.1(2)
F8 C11 C12 F10 160.3(2)
C7 C11 C12 F10 39.6(3)
F9 C11 C12 F11 156.74(19)
F8 C11 C12 F11 43.1(2)
C7 C11 C12 F11 -77.6(2)
F9 C11 C12 C13 39.0(3)
F8 C11 C12 C13 -74.7(3)
C7 C11 C12 C13 164.6(2)
F10 C12 C13 F12 176.3(3)
F11 C12 C13 F12 -69.7(3)
C11 C12 C13 F12 50.3(4)
F10 C12 C13 F14 -61.3(4)
F11 C12 C13 F14 52.6(3)
C11 C12 C13 F14 172.6(3)
F10 C12 C13 F13 57.0(3)
F11 C12 C13 F13 170.9(3)
C11 C12 C13 F13 -69.1(3)
C19 C14 C15 C16 3.7(3)
P1 C14 C15 C16 179.66(17)
C14 C15 C16 C17 -1.4(4)
C15 C16 C17 C18 -1.7(4)
C16 C17 C18 C19 2.4(3)
C15 C14 C19 C18 -3.0(3)
P1 C14 C19 C18 -179.63(16)
C15 C14 C19 C20 175.67(18)
P1 C14 C19 C20 -0.9(2)
C17 C18 C19 C14 0.0(3)
C17 C18 C19 C20 -178.5(2)
C14 C19 C20 O2 4.8(2)
C18 C19 C20 O2 -176.58(19)
C14 C19 C20 C21 124.06(18)
C18 C19 C20 C21 -57.3(3)
C14 C19 C20 C24 -110.31(18)
C18 C19 C20 C24 68.3(2)
O2 C20 C21 F15 -47.2(2)
C19 C20 C21 F15 -166.81(16)
C24 C20 C21 F15 69.5(2)
O2 C20 C21 F16 -164.85(16)
C19 C20 C21 F16 75.5(2)
C24 C20 C21 F16 -48.2(2)
O2 C20 C21 C22 75.1(2)
C19 C20 C21 C22 -44.5(2)
C24 C20 C21 C22 -168.23(16)
F15 C21 C22 F17 -153.12(15)
F16 C21 C22 F17 -38.0(2)
C20 C21 C22 F17 83.5(2)
F15 C21 C22 F18 88.13(18)
F16 C21 C22 F18 -156.71(15)
C20 C21 C22 F18 -35.2(2)
F15 C21 C22 C23 -32.5(2)
F16 C21 C22 C23 82.7(2)
C20 C21 C22 C23 -155.80(16)
F17 C22 C23 F20 69.6(2)
F18 C22 C23 F20 -174.74(17)
C21 C22 C23 F20 -51.9(2)
F17 C22 C23 F19 -168.78(19)
F18 C22 C23 F19 -53.1(2)
C21 C22 C23 F19 69.7(2)
F17 C22 C23 F21 -50.4(2)
F18 C22 C23 F21 65.3(2)
C21 C22 C23 F21 -171.89(17)
O2 C20 C24 F23 -168.78(15)
C19 C20 C24 F23 -52.3(2)
C21 C20 C24 F23 73.6(2)
O2 C20 C24 F22 -53.48(18)
C19 C20 C24 F22 62.98(18)
C21 C20 C24 F22 -171.08(14)
O2 C20 C24 C25 66.7(2)
C19 C20 C24 C25 -176.83(16)
C21 C20 C24 C25 -50.9(2)
F23 C24 C25 F25 -169.37(17)
F22 C24 C25 F25 77.1(2)
C20 C24 C25 F25 -43.1(2)
F23 C24 C25 F24 -49.1(2)
F22 C24 C25 F24 -162.63(17)
C20 C24 C25 F24 77.2(2)
F23 C24 C25 C26 70.5(2)
F22 C24 C25 C26 -43.0(2)
C20 C24 C25 C26 -163.18(18)
F25 C25 C26 F28 75.0(3)
F24 C25 C26 F28 -42.0(3)
C24 C25 C26 F28 -162.7(2)
F25 C25 C26 F27 -165.5(2)
F24 C25 C26 F27 77.5(3)
C24 C25 C26 F27 -43.2(3)
F25 C25 C26 F26 -45.3(3)
F24 C25 C26 F26 -162.3(2)
C24 C25 C26 F26 77.0(3)
C6 C7 O1 P1 -11.19(19)
C11 C7 O1 P1 -135.32(13)
C8 C7 O1 P1 103.56(15)
C19 C20 O2 P1 -7.5(2)
C21 C20 O2 P1 -129.96(14)
C24 C20 O2 P1 109.40(15)
C20 O2 P1 O1 -173.21(14)
C20 O2 P1 C27 -87.95(15)
C20 O2 P1 C1 104.86(15)
C20 O2 P1 C14 5.95(14)
C7 O1 P1 O2 -115.24(14)
C7 O1 P1 C27 126.42(15)
C7 O1 P1 C1 7.13(14)
C7 O1 P1 C14 -120.8(5)
C6 C1 P1 O2 79.76(16)
C2 C1 P1 O2 -98.07(18)
C6 C1 P1 O1 -0.26(14)
C2 C1 P1 O1 -178.10(18)
C6 C1 P1 C27 -87.29(16)
C2 C1 P1 C27 94.88(19)
C6 C1 P1 C14 172.72(14)
C2 C1 P1 C14 -5.12(19)
C19 C14 P1 O2 -2.57(15)
C15 C14 P1 O2 -178.8(2)
C19 C14 P1 O1 2.9(6)
C15 C14 P1 O1 -173.3(4)
C19 C14 P1 C27 115.36(16)
C15 C14 P1 C27 -60.8(2)
C19 C14 P1 C1 -124.24(15)
C15 C14 P1 C1 59.6(2)
